data_4074908
loop_
_publ_author_name
'Hamaki, Hirofumi'
'Takeda, Nobuhiro'
'Tokitoh, Norihiro'

_publ_section_title
;
 Reduction of Tetravalent Group 4 Metal Complexes Supported by an
 Extremely Bulky, Unsymmetrically Substituted \b-Diketiminato Ligand
 Leading to the Regioselective CN Bond Cleavage Giving Ring-Contracted
 Metal-Imido Complexes
;
_journal_issue 10
_journal_name_full Organometallics
_journal_page_first 2457
_journal_paper_doi 10.1021/om0509948
_journal_volume 25
_journal_year 2006
_chemical_formula_moiety 'C47 H93 Cl2 N4 Si6 Ti'
_chemical_formula_sum 'C47 H93 Cl2 Li N4 Si6 Ti'
_chemical_formula_weight 1008.53
_chemical_name_systematic
; 
 ? 
;
_space_group_IT_number 2
_symmetry_cell_setting triclinic
_symmetry_Int_Tables_number 2
_symmetry_space_group_name_Hall '-P 1'
_symmetry_space_group_name_H-M 'P -1'
_atom_sites_solution_hydrogens geom
_atom_sites_solution_primary direct
_atom_sites_solution_secondary difmap
_audit_creation_method SHELXL-97
_cell_angle_alpha 85.729(15)
_cell_angle_beta 72.206(12)
_cell_angle_gamma 87.540(15)
_cell_formula_units_Z 2
_cell_length_a 12.724(5)
_cell_length_b 12.781(6)
_cell_length_c 19.884(8)
_cell_measurement_reflns_used 5011
_cell_measurement_temperature 103(2)
_cell_measurement_theta_max 25.0
_cell_measurement_theta_min 2.0
_cell_volume 3070(2)
_computing_cell_refinement CrystalClear
_computing_data_collection CrystalClear
_computing_data_reduction CrystalClear
_computing_structure_refinement 'SHELXL-97 (Sheldrick, 1997)'
_computing_structure_solution 'SHELXS-97 (Sheldrick, 1990)'
_diffrn_ambient_temperature 103(2)
_diffrn_detector_area_resol_mean 7.31
_diffrn_measured_fraction_theta_full 0.993
_diffrn_measured_fraction_theta_max 0.993
_diffrn_measurement_device_type 'Rigaku Mercury'
_diffrn_measurement_method \w
_diffrn_radiation_monochromator graphite
_diffrn_radiation_source 'fine-focus sealed tube'
_diffrn_radiation_type MoK\a
_diffrn_radiation_wavelength 0.71070
_diffrn_reflns_av_R_equivalents 0.0537
_diffrn_reflns_av_sigmaI/netI 0.0766
_diffrn_reflns_limit_h_max 15
_diffrn_reflns_limit_h_min -15
_diffrn_reflns_limit_k_max 15
_diffrn_reflns_limit_k_min -15
_diffrn_reflns_limit_l_max 23
_diffrn_reflns_limit_l_min -23
_diffrn_reflns_number 25376
_diffrn_reflns_theta_full 25.00
_diffrn_reflns_theta_max 25.00
_diffrn_reflns_theta_min 2.29
_diffrn_standards_number 33537
_exptl_absorpt_coefficient_mu 0.375
_exptl_absorpt_correction_T_max 0.9288
_exptl_absorpt_correction_T_min 0.8347
_exptl_absorpt_correction_type multi-scan
_exptl_absorpt_process_details 'Jacobson, R. (1998) Private communication'
_exptl_crystal_colour red
_exptl_crystal_density_diffrn 1.091
_exptl_crystal_density_method 'not measured'
_exptl_crystal_description prism
_exptl_crystal_F_000 1092
_exptl_crystal_size_max 0.50
_exptl_crystal_size_mid 0.30
_exptl_crystal_size_min 0.20
_refine_diff_density_max 0.461
_refine_diff_density_min -0.543
_refine_diff_density_rms 0.081
_refine_ls_extinction_method none
_refine_ls_goodness_of_fit_ref 1.181
_refine_ls_hydrogen_treatment constr
_refine_ls_matrix_type full
_refine_ls_number_parameters 550
_refine_ls_number_reflns 10719
_refine_ls_number_restraints 0
_refine_ls_restrained_S_all 1.181
_refine_ls_R_factor_all 0.1091
_refine_ls_R_factor_gt 0.0848
_refine_ls_shift/su_max 0.007
_refine_ls_shift/su_mean 0.001
_refine_ls_structure_factor_coef Fsqd
_refine_ls_weighting_details 'calc w=1/[\s^2^(Fo^2^)+(0.0442P)^2^+6.5787P] where P=(Fo^2^+2Fc^2^)/3'
_refine_ls_weighting_scheme calc
_refine_ls_wR_factor_gt 0.1558
_refine_ls_wR_factor_ref 0.1671
_reflns_number_gt 8493
_reflns_number_total 10719
_reflns_threshold_expression >2sigma(I)
_cod_data_source_file om0509948si20060125_122149.cif
_cod_data_source_block LiTiNCl2tmeda_4a
_cod_database_code 4074908

loop_
_symmetry_equiv_pos_as_xyz
'x, y, z'
'-x, -y, -z'

loop_
_atom_site_label
_atom_site_type_symbol
_atom_site_fract_x
_atom_site_fract_y
_atom_site_fract_z
_atom_site_U_iso_or_equiv
_atom_site_adp_type
_atom_site_occupancy
_atom_site_symmetry_multiplicity
_atom_site_calc_flag
_atom_site_refinement_flags
Ti1 Ti 0.35070(7) 0.11999(6) 0.74440(4) 0.0198(2) Uani 1 1 d .
N1 N 0.2727(3) 0.2339(3) 0.74997(19) 0.0196(8) Uani 1 1 d .
Cl1 Cl 0.39409(9) 0.06961(9) 0.62373(6) 0.0267(3) Uani 1 1 d .
Cl2 Cl 0.54418(9) 0.15416(9) 0.72246(6) 0.0244(3) Uani 1 1 d .
N2 N 0.3368(3) 0.0764(3) 0.8560(2) 0.0245(9) Uani 1 1 d .
C1 C 0.2685(4) 0.0021(4) 0.8857(3) 0.0322(12) Uani 1 1 d .
C2 C 0.2142(4) -0.0455(4) 0.8417(3) 0.0306(12) Uani 1 1 d .
H1 H 0.1658 -0.1023 0.8603 0.037 Uiso 1 1 calc R
C3 C 0.2329(4) -0.0082(4) 0.7744(3) 0.0283(11) Uani 1 1 d .
C4 C 0.2413(5) -0.0359(5) 0.9624(3) 0.0493(16) Uani 1 1 d .
H2 H 0.2840 0.0032 0.9853 0.074 Uiso 1 1 calc R
H3 H 0.2599 -0.1109 0.9659 0.074 Uiso 1 1 calc R
H4 H 0.1623 -0.0246 0.9859 0.074 Uiso 1 1 calc R
C5 C 0.1808(4) -0.0616(4) 0.7283(3) 0.0340(12) Uani 1 1 d .
H5 H 0.2016 -0.0258 0.6809 0.051 Uiso 1 1 calc R
H6 H 0.1003 -0.0587 0.7489 0.051 Uiso 1 1 calc R
H7 H 0.2064 -0.1350 0.7250 0.051 Uiso 1 1 calc R
C6 C 0.2168(4) 0.3296(3) 0.7495(2) 0.0185(9) Uani 1 1 d .
C7 C 0.2687(3) 0.4250(3) 0.7516(2) 0.0189(9) Uani 1 1 d .
C8 C 0.2066(4) 0.5180(3) 0.7546(2) 0.0218(10) Uani 1 1 d .
H8 H 0.2410 0.5817 0.7565 0.026 Uiso 1 1 calc R
C9 C 0.0976(4) 0.5227(3) 0.7551(2) 0.0210(10) Uani 1 1 d .
C10 C 0.0497(4) 0.4285(3) 0.7507(2) 0.0202(10) Uani 1 1 d .
H9 H -0.0246 0.4302 0.7499 0.024 Uiso 1 1 calc R
C11 C 0.1055(4) 0.3321(3) 0.7474(2) 0.0195(10) Uani 1 1 d .
C12 C 0.3888(4) 0.4290(3) 0.7478(2) 0.0205(10) Uani 1 1 d .
H10 H 0.4107 0.3552 0.7589 0.025 Uiso 1 1 calc R
C13 C 0.0334(4) 0.6268(3) 0.7575(2) 0.0242(10) Uani 1 1 d .
H11 H 0.0905 0.6806 0.7526 0.029 Uiso 1 1 calc R
C14 C 0.0486(4) 0.2340(3) 0.7412(2) 0.0225(10) Uani 1 1 d .
H12 H 0.1028 0.1757 0.7434 0.027 Uiso 1 1 calc R
Si1 Si 0.47136(11) 0.46121(10) 0.65205(7) 0.0249(3) Uani 1 1 d .
Si2 Si 0.42523(11) 0.50994(11) 0.81267(7) 0.0271(3) Uani 1 1 d .
Si3 Si -0.06537(12) 0.64311(11) 0.84892(8) 0.0314(3) Uani 1 1 d .
Si4 Si -0.01468(11) 0.65749(10) 0.67772(8) 0.0273(3) Uani 1 1 d .
Si5 Si -0.07648(11) 0.20348(10) 0.81961(7) 0.0267(3) Uani 1 1 d .
Si6 Si 0.03293(11) 0.23240(10) 0.64961(7) 0.0258(3) Uani 1 1 d .
C15 C 0.4492(5) 0.3621(4) 0.5942(3) 0.0366(13) Uani 1 1 d .
H13 H 0.3705 0.3601 0.5986 0.055 Uiso 1 1 calc R
H14 H 0.4744 0.2929 0.6085 0.055 Uiso 1 1 calc R
H15 H 0.4911 0.3811 0.5449 0.055 Uiso 1 1 calc R
C16 C 0.6221(4) 0.4613(4) 0.6410(3) 0.0363(13) Uani 1 1 d .
H16 H 0.6369 0.5129 0.6709 0.054 Uiso 1 1 calc R
H17 H 0.6627 0.4795 0.5914 0.054 Uiso 1 1 calc R
H18 H 0.6462 0.3914 0.6550 0.054 Uiso 1 1 calc R
C17 C 0.4273(4) 0.5907(4) 0.6183(3) 0.0349(12) Uani 1 1 d .
H19 H 0.3479 0.5906 0.6245 0.052 Uiso 1 1 calc R
H20 H 0.4678 0.6030 0.5679 0.052 Uiso 1 1 calc R
H21 H 0.4432 0.6466 0.6447 0.052 Uiso 1 1 calc R
C18 C 0.3086(4) 0.5193(4) 0.8961(3) 0.0342(12) Uani 1 1 d .
H22 H 0.2446 0.5532 0.8853 0.051 Uiso 1 1 calc R
H23 H 0.3308 0.5608 0.9288 0.051 Uiso 1 1 calc R
H24 H 0.2891 0.4487 0.9181 0.051 Uiso 1 1 calc R
C19 C 0.5477(4) 0.4462(4) 0.8324(3) 0.0397(13) Uani 1 1 d .
H25 H 0.6085 0.4413 0.7883 0.060 Uiso 1 1 calc R
H26 H 0.5287 0.3756 0.8545 0.060 Uiso 1 1 calc R
H27 H 0.5704 0.4880 0.8647 0.060 Uiso 1 1 calc R
C20 C 0.4632(5) 0.6492(4) 0.7797(3) 0.0382(13) Uani 1 1 d .
H28 H 0.4004 0.6859 0.7690 0.057 Uiso 1 1 calc R
H29 H 0.5267 0.6494 0.7368 0.057 Uiso 1 1 calc R
H30 H 0.4822 0.6850 0.8162 0.057 Uiso 1 1 calc R
C21 C -0.1723(5) 0.5400(4) 0.8771(3) 0.0467(15) Uani 1 1 d .
H31 H -0.1361 0.4705 0.8755 0.070 Uiso 1 1 calc R
H32 H -0.2178 0.5448 0.8451 0.070 Uiso 1 1 calc R
H33 H -0.2191 0.5504 0.9255 0.070 Uiso 1 1 calc R
C22 C 0.0170(5) 0.6342(6) 0.9119(3) 0.0585(18) Uani 1 1 d .
H34 H 0.0553 0.5658 0.9097 0.088 Uiso 1 1 calc R
H35 H -0.0322 0.6421 0.9600 0.088 Uiso 1 1 calc R
H36 H 0.0713 0.6901 0.8991 0.088 Uiso 1 1 calc R
C23 C -0.1378(5) 0.7730(4) 0.8523(3) 0.0445(15) Uani 1 1 d .
H37 H -0.1812 0.7773 0.8190 0.067 Uiso 1 1 calc R
H38 H -0.0834 0.8288 0.8393 0.067 Uiso 1 1 calc R
H39 H -0.1871 0.7814 0.9004 0.067 Uiso 1 1 calc R
C24 C -0.1568(4) 0.6093(4) 0.6902(3) 0.0390(14) Uani 1 1 d .
H40 H -0.1777 0.6274 0.6471 0.059 Uiso 1 1 calc R
H41 H -0.2094 0.6425 0.7302 0.059 Uiso 1 1 calc R
H42 H -0.1577 0.5330 0.6997 0.059 Uiso 1 1 calc R
C25 C 0.0865(4) 0.5994(4) 0.5995(3) 0.0334(12) Uani 1 1 d .
H43 H 0.0617 0.6146 0.5576 0.050 Uiso 1 1 calc R
H44 H 0.0918 0.5233 0.6087 0.050 Uiso 1 1 calc R
H45 H 0.1591 0.6300 0.5911 0.050 Uiso 1 1 calc R
C26 C -0.0171(4) 0.8033(4) 0.6583(3) 0.0342(12) Uani 1 1 d .
H46 H -0.0429 0.8194 0.6169 0.051 Uiso 1 1 calc R
H47 H 0.0574 0.8301 0.6486 0.051 Uiso 1 1 calc R
H48 H -0.0672 0.8364 0.6993 0.051 Uiso 1 1 calc R
C27 C -0.2060(4) 0.2667(4) 0.8106(3) 0.0419(14) Uani 1 1 d .
H49 H -0.1979 0.3430 0.8047 0.063 Uiso 1 1 calc R
H50 H -0.2673 0.2487 0.8532 0.063 Uiso 1 1 calc R
H51 H -0.2214 0.2417 0.7692 0.063 Uiso 1 1 calc R
C28 C -0.0960(4) 0.0589(4) 0.8306(3) 0.0343(12) Uani 1 1 d .
H52 H -0.0285 0.0235 0.8353 0.051 Uiso 1 1 calc R
H53 H -0.1122 0.0351 0.7891 0.051 Uiso 1 1 calc R
H54 H -0.1577 0.0419 0.8732 0.051 Uiso 1 1 calc R
C29 C -0.0507(4) 0.2444(4) 0.9012(3) 0.0378(13) Uani 1 1 d .
H55 H -0.0400 0.3203 0.8970 0.057 Uiso 1 1 calc R
H56 H 0.0156 0.2079 0.9069 0.057 Uiso 1 1 calc R
H57 H -0.1142 0.2264 0.9424 0.057 Uiso 1 1 calc R
C30 C -0.0164(5) 0.1022(4) 0.6364(3) 0.0382(13) Uani 1 1 d .
H58 H -0.0884 0.0885 0.6714 0.057 Uiso 1 1 calc R
H59 H 0.0368 0.0471 0.6421 0.057 Uiso 1 1 calc R
H60 H -0.0236 0.1027 0.5886 0.057 Uiso 1 1 calc R
C31 C 0.1694(4) 0.2577(4) 0.5826(3) 0.0365(13) Uani 1 1 d .
H61 H 0.1960 0.3257 0.5895 0.055 Uiso 1 1 calc R
H62 H 0.1618 0.2586 0.5350 0.055 Uiso 1 1 calc R
H63 H 0.2223 0.2022 0.5880 0.055 Uiso 1 1 calc R
C32 C -0.0664(4) 0.3323(4) 0.6297(3) 0.0312(12) Uani 1 1 d .
H64 H -0.0443 0.4025 0.6361 0.047 Uiso 1 1 calc R
H65 H -0.1407 0.3187 0.6619 0.047 Uiso 1 1 calc R
H66 H -0.0665 0.3283 0.5807 0.047 Uiso 1 1 calc R
C33 C 0.3900(4) 0.1274(4) 0.8993(2) 0.0259(11) Uani 1 1 d .
C34 C 0.4931(4) 0.0912(4) 0.9039(2) 0.0283(11) Uani 1 1 d .
C35 C 0.5413(4) 0.1467(4) 0.9435(3) 0.0322(12) Uani 1 1 d .
H67 H 0.6116 0.1236 0.9468 0.039 Uiso 1 1 calc R
C36 C 0.4926(5) 0.2337(4) 0.9783(3) 0.0356(13) Uani 1 1 d .
C37 C 0.3892(5) 0.2647(4) 0.9745(3) 0.0351(12) Uani 1 1 d .
H68 H 0.3533 0.3232 0.9995 0.042 Uiso 1 1 calc R
C38 C 0.3351(4) 0.2129(4) 0.9352(2) 0.0278(11) Uani 1 1 d .
C39 C 0.5481(4) -0.0064(4) 0.8703(3) 0.0338(12) Uani 1 1 d .
H69 H 0.5027 -0.0351 0.8444 0.051 Uiso 1 1 calc R
H70 H 0.5566 -0.0585 0.9071 0.051 Uiso 1 1 calc R
H71 H 0.6209 0.0107 0.8374 0.051 Uiso 1 1 calc R
C40 C 0.5497(6) 0.2950(5) 1.0179(3) 0.0536(17) Uani 1 1 d .
H72 H 0.6218 0.2620 1.0151 0.080 Uiso 1 1 calc R
H73 H 0.5045 0.2959 1.0676 0.080 Uiso 1 1 calc R
H74 H 0.5600 0.3671 0.9968 0.080 Uiso 1 1 calc R
C41 C 0.2213(4) 0.2456(4) 0.9339(3) 0.0373(13) Uani 1 1 d .
H75 H 0.1963 0.3067 0.9621 0.056 Uiso 1 1 calc R
H76 H 0.1708 0.1877 0.9538 0.056 Uiso 1 1 calc R
H77 H 0.2223 0.2639 0.8850 0.056 Uiso 1 1 calc R
Li1 Li 0.5766(6) 0.0691(6) 0.6171(4) 0.0272(18) Uani 1 1 d .
N3 N 0.6569(3) -0.0747(3) 0.6170(2) 0.0268(9) Uani 1 1 d .
N4 N 0.6982(3) 0.1178(3) 0.52716(19) 0.0227(8) Uani 1 1 d .
C42 C 0.7678(4) -0.0504(4) 0.5693(3) 0.0271(11) Uani 1 1 d .
H78 H 0.8079 -0.1165 0.5532 0.033 Uiso 1 1 calc R
H79 H 0.8095 -0.0149 0.5954 0.033 Uiso 1 1 calc R
C43 C 0.7622(4) 0.0199(4) 0.5054(2) 0.0271(11) Uani 1 1 d .
H80 H 0.8379 0.0376 0.4756 0.033 Uiso 1 1 calc R
H81 H 0.7271 -0.0183 0.4766 0.033 Uiso 1 1 calc R
C44 C 0.6646(5) -0.1163(4) 0.6860(3) 0.0362(13) Uani 1 1 d .
H82 H 0.6998 -0.0648 0.7058 0.054 Uiso 1 1 calc R
H83 H 0.7089 -0.1816 0.6802 0.054 Uiso 1 1 calc R
H84 H 0.5904 -0.1304 0.7180 0.054 Uiso 1 1 calc R
C45 C 0.6035(4) -0.1520(4) 0.5873(3) 0.0375(13) Uani 1 1 d .
H85 H 0.5985 -0.1243 0.5411 0.056 Uiso 1 1 calc R
H86 H 0.5292 -0.1657 0.6195 0.056 Uiso 1 1 calc R
H87 H 0.6474 -0.2175 0.5818 0.056 Uiso 1 1 calc R
C46 C 0.6642(4) 0.1680(4) 0.4682(3) 0.0301(11) Uani 1 1 d .
H88 H 0.6191 0.1197 0.4533 0.045 Uiso 1 1 calc R
H89 H 0.7299 0.1860 0.4285 0.045 Uiso 1 1 calc R
H90 H 0.6210 0.2321 0.4834 0.045 Uiso 1 1 calc R
C47 C 0.7645(4) 0.1918(4) 0.5499(3) 0.0297(11) Uani 1 1 d .
H91 H 0.7868 0.1589 0.5897 0.045 Uiso 1 1 calc R
H92 H 0.7203 0.2555 0.5647 0.045 Uiso 1 1 calc R
H93 H 0.8303 0.2101 0.5104 0.045 Uiso 1 1 calc R

loop_
_atom_site_aniso_label
_atom_site_aniso_U_11
_atom_site_aniso_U_22
_atom_site_aniso_U_33
_atom_site_aniso_U_23
_atom_site_aniso_U_13
_atom_site_aniso_U_12
Ti1 0.0192(4) 0.0164(4) 0.0239(4) -0.0022(3) -0.0066(4) -0.0006(3)
N1 0.0182(19) 0.0166(19) 0.023(2) -0.0020(15) -0.0045(16) -0.0013(15)
Cl1 0.0253(6) 0.0277(6) 0.0291(6) -0.0077(5) -0.0102(5) 0.0009(5)
Cl2 0.0209(6) 0.0258(6) 0.0274(6) -0.0034(5) -0.0084(5) -0.0018(5)
N2 0.027(2) 0.024(2) 0.025(2) -0.0006(16) -0.0094(18) -0.0054(17)
C1 0.033(3) 0.030(3) 0.033(3) 0.009(2) -0.010(2) -0.003(2)
C2 0.030(3) 0.026(3) 0.035(3) 0.006(2) -0.008(2) -0.012(2)
C3 0.027(3) 0.022(3) 0.037(3) -0.004(2) -0.011(2) 0.001(2)
C4 0.052(4) 0.056(4) 0.039(3) 0.019(3) -0.015(3) -0.025(3)
C5 0.034(3) 0.023(3) 0.047(3) -0.002(2) -0.014(3) -0.006(2)
C6 0.021(2) 0.016(2) 0.016(2) -0.0013(17) -0.0023(19) -0.0027(18)
C7 0.015(2) 0.019(2) 0.023(2) -0.0024(18) -0.0052(19) -0.0047(18)
C8 0.024(2) 0.021(2) 0.021(2) -0.0015(18) -0.005(2) -0.0071(19)
C9 0.023(2) 0.017(2) 0.020(2) -0.0035(18) -0.003(2) 0.0000(19)
C10 0.014(2) 0.022(2) 0.022(2) -0.0032(18) -0.0029(19) -0.0018(18)
C11 0.023(2) 0.014(2) 0.023(2) -0.0024(17) -0.007(2) -0.0012(18)
C12 0.019(2) 0.020(2) 0.022(2) 0.0009(18) -0.007(2) -0.0039(18)
C13 0.026(3) 0.014(2) 0.032(3) -0.0019(19) -0.007(2) -0.0060(19)
C14 0.019(2) 0.012(2) 0.033(3) -0.0026(19) -0.004(2) -0.0008(18)
Si1 0.0215(7) 0.0247(7) 0.0268(7) -0.0025(5) -0.0040(6) -0.0040(5)
Si2 0.0259(7) 0.0281(7) 0.0299(8) -0.0040(6) -0.0111(6) -0.0054(6)
Si3 0.0286(8) 0.0213(7) 0.0389(8) -0.0060(6) -0.0019(7) 0.0039(6)
Si4 0.0268(7) 0.0175(7) 0.0411(8) 0.0009(6) -0.0161(6) -0.0021(5)
Si5 0.0220(7) 0.0181(7) 0.0370(8) 0.0001(6) -0.0042(6) -0.0043(5)
Si6 0.0247(7) 0.0201(7) 0.0365(8) -0.0071(6) -0.0139(6) -0.0005(5)
C15 0.042(3) 0.034(3) 0.031(3) -0.007(2) -0.006(3) -0.008(2)
C16 0.026(3) 0.043(3) 0.036(3) -0.003(2) -0.004(2) -0.005(2)
C17 0.039(3) 0.028(3) 0.031(3) 0.005(2) -0.003(2) 0.000(2)
C18 0.036(3) 0.040(3) 0.029(3) -0.008(2) -0.011(2) -0.006(2)
C19 0.033(3) 0.050(3) 0.039(3) -0.005(3) -0.014(3) -0.004(3)
C20 0.044(3) 0.030(3) 0.045(3) -0.008(2) -0.016(3) -0.011(2)
C21 0.044(3) 0.024(3) 0.057(4) -0.005(3) 0.007(3) -0.001(2)
C22 0.047(4) 0.083(5) 0.041(4) -0.020(3) -0.007(3) 0.026(4)
C23 0.039(3) 0.025(3) 0.060(4) -0.009(3) -0.001(3) 0.004(2)
C24 0.039(3) 0.021(3) 0.065(4) 0.003(2) -0.028(3) -0.004(2)
C25 0.042(3) 0.028(3) 0.031(3) 0.000(2) -0.013(2) -0.005(2)
C26 0.037(3) 0.021(3) 0.049(3) 0.006(2) -0.021(3) -0.005(2)
C27 0.029(3) 0.036(3) 0.054(4) -0.003(3) -0.002(3) 0.002(2)
C28 0.030(3) 0.023(3) 0.043(3) 0.000(2) -0.002(2) -0.007(2)
C29 0.039(3) 0.035(3) 0.037(3) 0.000(2) -0.007(3) -0.011(2)
C30 0.042(3) 0.028(3) 0.055(4) -0.011(2) -0.029(3) 0.004(2)
C31 0.031(3) 0.046(3) 0.035(3) -0.011(2) -0.012(2) 0.002(2)
C32 0.038(3) 0.026(3) 0.037(3) -0.005(2) -0.021(3) 0.001(2)
C33 0.030(3) 0.029(3) 0.018(2) 0.0029(19) -0.005(2) -0.007(2)
C34 0.030(3) 0.030(3) 0.025(3) 0.003(2) -0.009(2) -0.005(2)
C35 0.037(3) 0.033(3) 0.029(3) 0.005(2) -0.015(2) -0.008(2)
C36 0.052(4) 0.033(3) 0.029(3) -0.001(2) -0.022(3) -0.006(3)
C37 0.047(3) 0.037(3) 0.019(3) -0.005(2) -0.006(2) 0.003(2)
C38 0.029(3) 0.033(3) 0.021(3) 0.000(2) -0.008(2) 0.000(2)
C39 0.036(3) 0.033(3) 0.036(3) -0.006(2) -0.016(3) 0.006(2)
C40 0.070(4) 0.053(4) 0.046(4) -0.009(3) -0.028(3) -0.009(3)
C41 0.030(3) 0.045(3) 0.034(3) -0.005(2) -0.005(2) 0.007(2)
Li1 0.026(4) 0.024(4) 0.032(5) -0.006(3) -0.008(4) 0.000(3)
N3 0.030(2) 0.018(2) 0.030(2) -0.0022(17) -0.0069(19) -0.0006(17)
N4 0.025(2) 0.021(2) 0.024(2) -0.0024(16) -0.0105(18) 0.0008(16)
C42 0.021(2) 0.021(2) 0.037(3) -0.008(2) -0.004(2) 0.0036(19)
C43 0.029(3) 0.023(3) 0.027(3) -0.006(2) -0.005(2) 0.002(2)
C44 0.043(3) 0.028(3) 0.034(3) 0.004(2) -0.008(3) 0.006(2)
C45 0.031(3) 0.031(3) 0.052(4) -0.005(2) -0.012(3) -0.008(2)
C46 0.038(3) 0.028(3) 0.027(3) -0.001(2) -0.012(2) -0.002(2)
C47 0.032(3) 0.024(3) 0.033(3) -0.004(2) -0.010(2) -0.002(2)

loop_
_atom_type_symbol
_atom_type_description
_atom_type_scat_dispersion_real
_atom_type_scat_dispersion_imag
_atom_type_scat_source
C C 0.0033 0.0016 'International Tables Vol C Tables 4.2.6.8 and 6.1.1.4'
H H 0.0000 0.0000 'International Tables Vol C Tables 4.2.6.8 and 6.1.1.4'
Li Li -0.0003 0.0001 'International Tables Vol C Tables 4.2.6.8 and 6.1.1.4'
N N 0.0061 0.0033 'International Tables Vol C Tables 4.2.6.8 and 6.1.1.4'
Si Si 0.0817 0.0704 'International Tables Vol C Tables 4.2.6.8 and 6.1.1.4'
Cl Cl 0.1484 0.1585 'International Tables Vol C Tables 4.2.6.8 and 6.1.1.4'
Ti Ti 0.2776 0.4457 'International Tables Vol C Tables 4.2.6.8 and 6.1.1.4'

loop_
_geom_angle_atom_site_label_1
_geom_angle_atom_site_label_2
_geom_angle_atom_site_label_3
_geom_angle
N1 Ti1 C3 105.99(18)
N1 Ti1 N2 102.53(16)
C3 Ti1 N2 75.50(16)
N1 Ti1 Cl2 111.89(13)
C3 Ti1 Cl2 141.42(13)
N2 Ti1 Cl2 89.22(11)
N1 Ti1 Cl1 106.88(13)
C3 Ti1 Cl1 87.17(14)
N2 Ti1 Cl1 149.03(11)
Cl2 Ti1 Cl1 88.72(5)
N1 Ti1 Li1 125.75(19)
C3 Ti1 Li1 114.25(19)
N2 Ti1 Li1 121.27(18)
Cl2 Ti1 Li1 45.70(14)
Cl1 Ti1 Li1 44.21(14)
C6 N1 Ti1 175.1(3)
Li1 Cl1 Ti1 88.1(2)
Li1 Cl2 Ti1 86.81(19)
C1 N2 C33 118.2(4)
C1 N2 Ti1 115.3(3)
C33 N2 Ti1 126.3(3)
N2 C1 C2 117.1(4)
N2 C1 C4 124.3(5)
C2 C1 C4 118.6(4)
C3 C2 C1 119.1(4)
C3 C2 H1 120.4
C1 C2 H1 120.4
C2 C3 C5 118.7(4)
C2 C3 Ti1 112.9(3)
C5 C3 Ti1 128.2(4)
C1 C4 H2 109.5
C1 C4 H3 109.5
H2 C4 H3 109.5
C1 C4 H4 109.5
H2 C4 H4 109.5
H3 C4 H4 109.5
C3 C5 H5 109.5
C3 C5 H6 109.5
H5 C5 H6 109.5
C3 C5 H7 109.5
H5 C5 H7 109.5
H6 C5 H7 109.5
N1 C6 C7 120.8(4)
N1 C6 C11 119.6(4)
C7 C6 C11 119.5(4)
C8 C7 C6 118.1(4)
C8 C7 C12 119.5(4)
C6 C7 C12 122.3(4)
C9 C8 C7 123.7(4)
C9 C8 H8 118.1
C7 C8 H8 118.1
C8 C9 C10 117.0(4)
C8 C9 C13 121.7(4)
C10 C9 C13 121.2(4)
C11 C10 C9 123.2(4)
C11 C10 H9 118.4
C9 C10 H9 118.4
C10 C11 C6 118.4(4)
C10 C11 C14 120.0(4)
C6 C11 C14 121.7(4)
C7 C12 Si2 117.7(3)
C7 C12 Si1 107.9(3)
Si2 C12 Si1 113.9(2)
C7 C12 H10 105.4
Si2 C12 H10 105.4
Si1 C12 H10 105.4
C9 C13 Si4 113.1(3)
C9 C13 Si3 110.8(3)
Si4 C13 Si3 119.8(3)
C9 C13 H11 103.7
Si4 C13 H11 103.7
Si3 C13 H11 103.7
C11 C14 Si5 113.2(3)
C11 C14 Si6 110.2(3)
Si5 C14 Si6 117.8(2)
C11 C14 H12 104.7
Si5 C14 H12 104.7
Si6 C14 H12 104.7
C15 Si1 C16 107.3(2)
C15 Si1 C17 106.4(3)
C16 Si1 C17 109.7(2)
C15 Si1 C12 110.8(2)
C16 Si1 C12 111.1(2)
C17 Si1 C12 111.4(2)
C19 Si2 C18 110.0(2)
C19 Si2 C20 106.9(3)
C18 Si2 C20 105.7(2)
C19 Si2 C12 107.6(2)
C18 Si2 C12 111.7(2)
C20 Si2 C12 114.9(2)
C22 Si3 C23 109.8(3)
C22 Si3 C21 108.4(3)
C23 Si3 C21 107.9(3)
C22 Si3 C13 107.5(2)
C23 Si3 C13 110.3(2)
C21 Si3 C13 112.9(2)
C25 Si4 C24 110.4(2)
C25 Si4 C26 107.4(2)
C24 Si4 C26 107.7(2)
C25 Si4 C13 108.9(2)
C24 Si4 C13 112.9(2)
C26 Si4 C13 109.4(2)
C27 Si5 C28 107.8(2)
C27 Si5 C29 109.9(3)
C28 Si5 C29 107.4(2)
C27 Si5 C14 113.6(2)
C28 Si5 C14 108.9(2)
C29 Si5 C14 108.9(2)
C31 Si6 C32 106.9(2)
C31 Si6 C30 109.1(3)
C32 Si6 C30 106.2(2)
C31 Si6 C14 108.9(2)
C32 Si6 C14 115.0(2)
C30 Si6 C14 110.6(2)
Si1 C15 H13 109.5
Si1 C15 H14 109.5
H13 C15 H14 109.5
Si1 C15 H15 109.5
H13 C15 H15 109.5
H14 C15 H15 109.5
Si1 C16 H16 109.5
Si1 C16 H17 109.5
H16 C16 H17 109.5
Si1 C16 H18 109.5
H16 C16 H18 109.5
H17 C16 H18 109.5
Si1 C17 H19 109.5
Si1 C17 H20 109.5
H19 C17 H20 109.5
Si1 C17 H21 109.5
H19 C17 H21 109.5
H20 C17 H21 109.5
Si2 C18 H22 109.5
Si2 C18 H23 109.5
H22 C18 H23 109.5
Si2 C18 H24 109.5
H22 C18 H24 109.5
H23 C18 H24 109.5
Si2 C19 H25 109.5
Si2 C19 H26 109.5
H25 C19 H26 109.5
Si2 C19 H27 109.5
H25 C19 H27 109.5
H26 C19 H27 109.5
Si2 C20 H28 109.5
Si2 C20 H29 109.5
H28 C20 H29 109.5
Si2 C20 H30 109.5
H28 C20 H30 109.5
H29 C20 H30 109.5
Si3 C21 H31 109.5
Si3 C21 H32 109.5
H31 C21 H32 109.5
Si3 C21 H33 109.5
H31 C21 H33 109.5
H32 C21 H33 109.5
Si3 C22 H34 109.5
Si3 C22 H35 109.5
H34 C22 H35 109.5
Si3 C22 H36 109.5
H34 C22 H36 109.5
H35 C22 H36 109.5
Si3 C23 H37 109.5
Si3 C23 H38 109.5
H37 C23 H38 109.5
Si3 C23 H39 109.5
H37 C23 H39 109.5
H38 C23 H39 109.5
Si4 C24 H40 109.5
Si4 C24 H41 109.5
H40 C24 H41 109.5
Si4 C24 H42 109.5
H40 C24 H42 109.5
H41 C24 H42 109.5
Si4 C25 H43 109.5
Si4 C25 H44 109.5
H43 C25 H44 109.5
Si4 C25 H45 109.5
H43 C25 H45 109.5
H44 C25 H45 109.5
Si4 C26 H46 109.5
Si4 C26 H47 109.5
H46 C26 H47 109.5
Si4 C26 H48 109.5
H46 C26 H48 109.5
H47 C26 H48 109.5
Si5 C27 H49 109.5
Si5 C27 H50 109.5
H49 C27 H50 109.5
Si5 C27 H51 109.5
H49 C27 H51 109.5
H50 C27 H51 109.5
Si5 C28 H52 109.5
Si5 C28 H53 109.5
H52 C28 H53 109.5
Si5 C28 H54 109.5
H52 C28 H54 109.5
H53 C28 H54 109.5
Si5 C29 H55 109.5
Si5 C29 H56 109.5
H55 C29 H56 109.5
Si5 C29 H57 109.5
H55 C29 H57 109.5
H56 C29 H57 109.5
Si6 C30 H58 109.5
Si6 C30 H59 109.5
H58 C30 H59 109.5
Si6 C30 H60 109.5
H58 C30 H60 109.5
H59 C30 H60 109.5
Si6 C31 H61 109.5
Si6 C31 H62 109.5
H61 C31 H62 109.5
Si6 C31 H63 109.5
H61 C31 H63 109.5
H62 C31 H63 109.5
Si6 C32 H64 109.5
Si6 C32 H65 109.5
H64 C32 H65 109.5
Si6 C32 H66 109.5
H64 C32 H66 109.5
H65 C32 H66 109.5
C38 C33 C34 122.0(4)
C38 C33 N2 117.6(4)
C34 C33 N2 120.4(4)
C35 C34 C33 117.3(5)
C35 C34 C39 120.6(5)
C33 C34 C39 122.0(4)
C36 C35 C34 123.3(5)
C36 C35 H67 118.3
C34 C35 H67 118.3
C35 C36 C37 117.6(5)
C35 C36 C40 121.9(5)
C37 C36 C40 120.5(5)
C36 C37 C38 122.4(5)
C36 C37 H68 118.8
C38 C37 H68 118.8
C33 C38 C37 117.2(5)
C33 C38 C41 121.3(4)
C37 C38 C41 121.5(5)
C34 C39 H69 109.5
C34 C39 H70 109.5
H69 C39 H70 109.5
C34 C39 H71 109.5
H69 C39 H71 109.5
H70 C39 H71 109.5
C36 C40 H72 109.5
C36 C40 H73 109.5
H72 C40 H73 109.5
C36 C40 H74 109.5
H72 C40 H74 109.5
H73 C40 H74 109.5
C38 C41 H75 109.5
C38 C41 H76 109.5
H75 C41 H76 109.5
C38 C41 H77 109.5
H75 C41 H77 109.5
H76 C41 H77 109.5
N4 Li1 N3 89.6(3)
N4 Li1 Cl1 123.0(4)
N3 Li1 Cl1 117.5(4)
N4 Li1 Cl2 121.0(4)
N3 Li1 Cl2 114.1(4)
Cl1 Li1 Cl2 93.8(3)
N4 Li1 C42 59.7(2)
N3 Li1 C42 31.43(18)
Cl1 Li1 C42 140.5(3)
Cl2 Li1 C42 119.0(3)
N4 Li1 C43 31.14(18)
N3 Li1 C43 59.0(2)
Cl1 Li1 C43 129.5(3)
Cl2 Li1 C43 135.6(3)
C42 Li1 C43 31.75(16)
N4 Li1 Ti1 149.8(4)
N3 Li1 Ti1 120.5(3)
Cl1 Li1 Ti1 47.65(15)
Cl2 Li1 Ti1 47.48(15)
C42 Li1 Ti1 148.9(3)
C43 Li1 Ti1 176.9(3)
C44 N3 C42 109.6(4)
C44 N3 C45 109.4(4)
C42 N3 C45 111.0(4)
C44 N3 Li1 115.2(4)
C42 N3 Li1 101.5(3)
C45 N3 Li1 109.8(4)
C46 N4 C47 109.0(4)
C46 N4 C43 110.2(4)
C47 N4 C43 110.8(4)
C46 N4 Li1 117.8(4)
C47 N4 Li1 105.7(4)
C43 N4 Li1 103.2(3)
N3 C42 C43 111.4(4)
N3 C42 Li1 47.0(3)
C43 C42 Li1 75.0(3)
N3 C42 H78 109.3
C43 C42 H78 109.3
Li1 C42 H78 152.3
N3 C42 H79 109.3
C43 C42 H79 109.3
Li1 C42 H79 95.4
H78 C42 H79 108.0
N4 C43 C42 111.2(4)
N4 C43 Li1 45.7(3)
C42 C43 Li1 73.2(3)
N4 C43 H80 109.4
C42 C43 H80 109.4
Li1 C43 H80 148.4
N4 C43 H81 109.4
C42 C43 H81 109.4
Li1 C43 H81 100.1
H80 C43 H81 108.0
N3 C44 H82 109.5
N3 C44 H83 109.5
H82 C44 H83 109.5
N3 C44 H84 109.5
H82 C44 H84 109.5
H83 C44 H84 109.5
N3 C45 H85 109.5
N3 C45 H86 109.5
H85 C45 H86 109.5
N3 C45 H87 109.5
H85 C45 H87 109.5
H86 C45 H87 109.5
N4 C46 H88 109.5
N4 C46 H89 109.5
H88 C46 H89 109.5
N4 C46 H90 109.5
H88 C46 H90 109.5
H89 C46 H90 109.5
N4 C47 H91 109.5
N4 C47 H92 109.5
H91 C47 H92 109.5
N4 C47 H93 109.5
H91 C47 H93 109.5
H92 C47 H93 109.5

loop_
_geom_bond_atom_site_label_1
_geom_bond_atom_site_label_2
_geom_bond_distance
Ti1 N1 1.717(4)
Ti1 C3 2.192(5)
Ti1 N2 2.202(4)
Ti1 Cl2 2.4185(17)
Ti1 Cl1 2.4223(17)
Ti1 Li1 3.276(8)
N1 C6 1.389(5)
Cl1 Li1 2.285(8)
Cl2 Li1 2.348(8)
N2 C1 1.296(6)
N2 C33 1.451(6)
C1 C2 1.448(7)
C1 C4 1.504(7)
C2 C3 1.339(7)
C2 H1 0.9500
C3 C5 1.500(7)
C4 H2 0.9800
C4 H3 0.9800
C4 H4 0.9800
C5 H5 0.9800
C5 H6 0.9800
C5 H7 0.9800
C6 C7 1.421(6)
C6 C11 1.429(6)
C7 C8 1.393(6)
C7 C12 1.510(6)
C8 C9 1.383(6)
C8 H8 0.9500
C9 C10 1.393(6)
C9 C13 1.527(6)
C10 C11 1.390(6)
C10 H9 0.9500
C11 C14 1.506(6)
C12 Si2 1.886(4)
C12 Si1 1.896(5)
C12 H10 1.0000
C13 Si4 1.877(5)
C13 Si3 1.888(5)
C13 H11 1.0000
C14 Si5 1.887(5)
C14 Si6 1.894(5)
C14 H12 1.0000
Si1 C15 1.858(5)
Si1 C16 1.863(5)
Si1 C17 1.868(5)
Si2 C19 1.861(5)
Si2 C18 1.865(5)
Si2 C20 1.881(5)
Si3 C22 1.857(6)
Si3 C23 1.860(5)
Si3 C21 1.866(5)
Si4 C25 1.870(5)
Si4 C24 1.874(5)
Si4 C26 1.875(5)
Si5 C27 1.857(5)
Si5 C28 1.863(5)
Si5 C29 1.865(5)
Si6 C31 1.862(5)
Si6 C32 1.865(5)
Si6 C30 1.868(5)
C15 H13 0.9800
C15 H14 0.9800
C15 H15 0.9800
C16 H16 0.9800
C16 H17 0.9800
C16 H18 0.9800
C17 H19 0.9800
C17 H20 0.9800
C17 H21 0.9800
C18 H22 0.9800
C18 H23 0.9800
C18 H24 0.9800
C19 H25 0.9800
C19 H26 0.9800
C19 H27 0.9800
C20 H28 0.9800
C20 H29 0.9800
C20 H30 0.9800
C21 H31 0.9800
C21 H32 0.9800
C21 H33 0.9800
C22 H34 0.9800
C22 H35 0.9800
C22 H36 0.9800
C23 H37 0.9800
C23 H38 0.9800
C23 H39 0.9800
C24 H40 0.9800
C24 H41 0.9800
C24 H42 0.9800
C25 H43 0.9800
C25 H44 0.9800
C25 H45 0.9800
C26 H46 0.9800
C26 H47 0.9800
C26 H48 0.9800
C27 H49 0.9800
C27 H50 0.9800
C27 H51 0.9800
C28 H52 0.9800
C28 H53 0.9800
C28 H54 0.9800
C29 H55 0.9800
C29 H56 0.9800
C29 H57 0.9800
C30 H58 0.9800
C30 H59 0.9800
C30 H60 0.9800
C31 H61 0.9800
C31 H62 0.9800
C31 H63 0.9800
C32 H64 0.9800
C32 H65 0.9800
C32 H66 0.9800
C33 C38 1.392(7)
C33 C34 1.400(7)
C34 C35 1.384(7)
C34 C39 1.503(7)
C35 C36 1.375(7)
C35 H67 0.9500
C36 C37 1.381(7)
C36 C40 1.500(7)
C37 C38 1.404(7)
C37 H68 0.9500
C38 C41 1.496(7)
C39 H69 0.9800
C39 H70 0.9800
C39 H71 0.9800
C40 H72 0.9800
C40 H73 0.9800
C40 H74 0.9800
C41 H75 0.9800
C41 H76 0.9800
C41 H77 0.9800
Li1 N4 2.050(9)
Li1 N3 2.064(9)
Li1 C42 2.764(9)
Li1 C43 2.789(9)
N3 C44 1.465(6)
N3 C42 1.471(6)
N3 C45 1.474(6)
N4 C46 1.465(6)
N4 C47 1.475(6)
N4 C43 1.482(6)
C42 C43 1.519(7)
C42 H78 0.9900
C42 H79 0.9900
C43 H80 0.9900
C43 H81 0.9900
C44 H82 0.9800
C44 H83 0.9800
C44 H84 0.9800
C45 H85 0.9800
C45 H86 0.9800
C45 H87 0.9800
C46 H88 0.9800
C46 H89 0.9800
C46 H90 0.9800
C47 H91 0.9800
C47 H92 0.9800
C47 H93 0.9800

loop_
_geom_torsion_atom_site_label_1
_geom_torsion_atom_site_label_2
_geom_torsion_atom_site_label_3
_geom_torsion_atom_site_label_4
_geom_torsion
N1 Ti1 Cl1 Li1 124.3(2)
C3 Ti1 Cl1 Li1 -129.8(2)
N2 Ti1 Cl1 Li1 -74.5(3)
Cl2 Ti1 Cl1 Li1 11.8(2)
N1 Ti1 Cl2 Li1 -119.2(2)
C3 Ti1 Cl2 Li1 72.4(3)
N2 Ti1 Cl2 Li1 137.6(2)
Cl1 Ti1 Cl2 Li1 -11.5(2)
N1 Ti1 N2 C1 102.2(4)
C3 Ti1 N2 C1 -1.3(4)
Cl2 Ti1 N2 C1 -145.5(4)
Cl1 Ti1 N2 C1 -59.3(5)
Li1 Ti1 N2 C1 -111.2(4)
N1 Ti1 N2 C33 -73.1(4)
C3 Ti1 N2 C33 -176.7(4)
Cl2 Ti1 N2 C33 39.1(4)
Cl1 Ti1 N2 C33 125.3(3)
Li1 Ti1 N2 C33 73.5(4)
C33 N2 C1 C2 178.3(4)
Ti1 N2 C1 C2 2.5(6)
C33 N2 C1 C4 -0.6(8)
Ti1 N2 C1 C4 -176.4(4)
N2 C1 C2 C3 -2.8(7)
C4 C1 C2 C3 176.2(5)
C1 C2 C3 C5 176.9(4)
C1 C2 C3 Ti1 1.5(6)
N1 Ti1 C3 C2 -99.3(4)
N2 Ti1 C3 C2 -0.1(4)
Cl2 Ti1 C3 C2 69.6(4)
Cl1 Ti1 C3 C2 154.0(4)
Li1 Ti1 C3 C2 118.0(4)
N1 Ti1 C3 C5 85.8(4)
N2 Ti1 C3 C5 -175.0(4)
Cl2 Ti1 C3 C5 -105.3(4)
Cl1 Ti1 C3 C5 -20.9(4)
Li1 Ti1 C3 C5 -56.9(5)
N1 C6 C7 C8 -176.8(4)
C11 C6 C7 C8 2.7(6)
N1 C6 C7 C12 5.7(6)
C11 C6 C7 C12 -174.8(4)
C6 C7 C8 C9 -0.6(7)
C12 C7 C8 C9 177.0(4)
C7 C8 C9 C10 -1.4(7)
C7 C8 C9 C13 -179.2(4)
C8 C9 C10 C11 1.3(7)
C13 C9 C10 C11 179.2(4)
C9 C10 C11 C6 0.7(7)
C9 C10 C11 C14 -178.8(4)
N1 C6 C11 C10 176.7(4)
C7 C6 C11 C10 -2.8(6)
N1 C6 C11 C14 -3.7(6)
C7 C6 C11 C14 176.7(4)
C8 C7 C12 Si2 48.3(5)
C6 C7 C12 Si2 -134.2(4)
C8 C7 C12 Si1 -82.2(4)
C6 C7 C12 Si1 95.3(4)
C8 C9 C13 Si4 118.2(4)
C10 C9 C13 Si4 -59.5(5)
C8 C9 C13 Si3 -104.0(4)
C10 C9 C13 Si3 78.2(5)
C10 C11 C14 Si5 -62.5(5)
C6 C11 C14 Si5 118.0(4)
C10 C11 C14 Si6 71.9(5)
C6 C11 C14 Si6 -107.6(4)
C7 C12 Si1 C15 -58.0(4)
Si2 C12 Si1 C15 169.4(3)
C7 C12 Si1 C16 -177.1(3)
Si2 C12 Si1 C16 50.3(3)
C7 C12 Si1 C17 60.2(4)
Si2 C12 Si1 C17 -72.4(3)
C7 C12 Si2 C19 148.4(3)
Si1 C12 Si2 C19 -83.9(3)
C7 C12 Si2 C18 27.6(4)
Si1 C12 Si2 C18 155.3(3)
C7 C12 Si2 C20 -92.8(4)
Si1 C12 Si2 C20 34.9(3)
C9 C13 Si3 C22 57.5(4)
Si4 C13 Si3 C22 -168.0(3)
C9 C13 Si3 C23 177.1(3)
Si4 C13 Si3 C23 -48.3(3)
C9 C13 Si3 C21 -62.1(4)
Si4 C13 Si3 C21 72.5(3)
C9 C13 Si4 C25 -30.9(4)
Si3 C13 Si4 C25 -164.5(2)
C9 C13 Si4 C24 92.0(4)
Si3 C13 Si4 C24 -41.5(3)
C9 C13 Si4 C26 -148.1(3)
Si3 C13 Si4 C26 78.3(3)
C11 C14 Si5 C27 88.4(4)
Si6 C14 Si5 C27 -42.2(3)
C11 C14 Si5 C28 -151.4(3)
Si6 C14 Si5 C28 78.0(3)
C11 C14 Si5 C29 -34.5(4)
Si6 C14 Si5 C29 -165.1(3)
C11 C14 Si6 C31 51.0(4)
Si5 C14 Si6 C31 -177.0(3)
C11 C14 Si6 C32 -68.9(4)
Si5 C14 Si6 C32 63.1(3)
C11 C14 Si6 C30 170.9(3)
Si5 C14 Si6 C30 -57.1(3)
C1 N2 C33 C38 -87.7(6)
Ti1 N2 C33 C38 87.5(5)
C1 N2 C33 C34 92.5(6)
Ti1 N2 C33 C34 -92.2(5)
C38 C33 C34 C35 -2.7(7)
N2 C33 C34 C35 177.0(4)
C38 C33 C34 C39 174.7(4)
N2 C33 C34 C39 -5.5(7)
C33 C34 C35 C36 0.6(7)
C39 C34 C35 C36 -176.9(5)
C34 C35 C36 C37 1.7(8)
C34 C35 C36 C40 -177.0(5)
C35 C36 C37 C38 -2.0(8)
C40 C36 C37 C38 176.7(5)
C34 C33 C38 C37 2.4(7)
N2 C33 C38 C37 -177.3(4)
C34 C33 C38 C41 -175.4(4)
N2 C33 C38 C41 4.9(7)
C36 C37 C38 C33 0.0(7)
C36 C37 C38 C41 177.8(5)
Ti1 Cl1 Li1 N4 -143.4(4)
Ti1 Cl1 Li1 N3 107.5(4)
Ti1 Cl1 Li1 Cl2 -12.2(2)
Ti1 Cl1 Li1 C42 135.7(5)
Ti1 Cl1 Li1 C43 178.6(4)
Ti1 Cl2 Li1 N4 144.8(4)
Ti1 Cl2 Li1 N3 -110.2(3)
Ti1 Cl2 Li1 Cl1 12.2(2)
Ti1 Cl2 Li1 C42 -145.0(3)
Ti1 Cl2 Li1 C43 -179.7(5)
N1 Ti1 Li1 N4 7.3(8)
C3 Ti1 Li1 N4 141.4(7)
N2 Ti1 Li1 N4 -131.3(7)
Cl2 Ti1 Li1 N4 -79.3(7)
Cl1 Ti1 Li1 N4 84.2(7)
N1 Ti1 Li1 N3 -177.6(3)
C3 Ti1 Li1 N3 -43.5(4)
N2 Ti1 Li1 N3 43.8(4)
Cl2 Ti1 Li1 N3 95.8(4)
Cl1 Ti1 Li1 N3 -100.8(4)
N1 Ti1 Li1 Cl1 -76.9(2)
C3 Ti1 Li1 Cl1 57.3(2)
N2 Ti1 Li1 Cl1 144.52(15)
Cl2 Ti1 Li1 Cl1 -163.4(3)
N1 Ti1 Li1 Cl2 86.5(2)
C3 Ti1 Li1 Cl2 -139.32(18)
N2 Ti1 Li1 Cl2 -52.1(2)
Cl1 Ti1 Li1 Cl2 163.4(3)
N1 Ti1 Li1 C42 162.4(5)
C3 Ti1 Li1 C42 -63.5(6)
N2 Ti1 Li1 C42 23.8(6)
Cl2 Ti1 Li1 C42 75.9(6)
Cl1 Ti1 Li1 C42 -120.7(6)
N4 Li1 N3 C44 135.7(4)
Cl1 Li1 N3 C44 -96.8(5)
Cl2 Li1 N3 C44 11.6(5)
C42 Li1 N3 C44 118.4(5)
C43 Li1 N3 C44 141.7(4)
Ti1 Li1 N3 C44 -41.9(5)
N4 Li1 N3 C42 17.3(4)
Cl1 Li1 N3 C42 144.9(4)
Cl2 Li1 N3 C42 -106.8(4)
C43 Li1 N3 C42 23.3(3)
Ti1 Li1 N3 C42 -160.2(3)
N4 Li1 N3 C45 -100.3(4)
Cl1 Li1 N3 C45 27.3(5)
Cl2 Li1 N3 C45 135.6(4)
C42 Li1 N3 C45 -117.6(5)
C43 Li1 N3 C45 -94.3(4)
Ti1 Li1 N3 C45 82.2(4)
N3 Li1 N4 C46 131.5(4)
Cl1 Li1 N4 C46 8.5(6)
Cl2 Li1 N4 C46 -110.4(5)
C42 Li1 N4 C46 141.8(4)
C43 Li1 N4 C46 121.5(5)
Ti1 Li1 N4 C46 -52.7(8)
N3 Li1 N4 C47 -106.5(4)
Cl1 Li1 N4 C47 130.5(4)
Cl2 Li1 N4 C47 11.7(5)
C42 Li1 N4 C47 -96.1(3)
C43 Li1 N4 C47 -116.4(4)
Ti1 Li1 N4 C47 69.3(8)
N3 Li1 N4 C43 9.9(4)
Cl1 Li1 N4 C43 -113.1(4)
Cl2 Li1 N4 C43 128.1(4)
C42 Li1 N4 C43 20.3(3)
Ti1 Li1 N4 C43 -174.3(6)
C44 N3 C42 C43 -164.2(4)
C45 N3 C42 C43 74.8(5)
Li1 N3 C42 C43 -41.9(5)
C44 N3 C42 Li1 -122.2(4)
C45 N3 C42 Li1 116.7(5)
N4 Li1 C42 N3 -159.8(5)
Cl1 Li1 C42 N3 -53.4(6)
Cl2 Li1 C42 N3 89.2(5)
C43 Li1 C42 N3 -139.9(5)
Ti1 Li1 C42 N3 34.4(6)
N4 Li1 C42 C43 -19.9(3)
N3 Li1 C42 C43 139.9(5)
Cl1 Li1 C42 C43 86.5(6)
Cl2 Li1 C42 C43 -130.9(4)
Ti1 Li1 C42 C43 174.3(6)
C46 N4 C43 C42 -162.3(4)
C47 N4 C43 C42 76.9(5)
Li1 N4 C43 C42 -35.8(5)
C46 N4 C43 Li1 -126.5(4)
C47 N4 C43 Li1 112.7(4)
N3 C42 C43 N4 56.3(5)
Li1 C42 C43 N4 25.9(3)
N3 C42 C43 Li1 30.4(3)
N3 Li1 C43 N4 -168.4(5)
Cl1 Li1 C43 N4 90.0(5)
Cl2 Li1 C43 N4 -74.6(5)
C42 Li1 C43 N4 -145.3(5)
N4 Li1 C43 C42 145.3(5)
N3 Li1 C43 C42 -23.1(3)
Cl1 Li1 C43 C42 -124.7(5)
Cl2 Li1 C43 C42 70.7(5)
